data_7017138
loop_
_publ_author_name
'Andrews, Philip C.'
'Gee, William J.'
'Junk, Peter C.'
'Maclellan, Jonathan G.'

_publ_section_title
;
 Systematic study of the formation of the lanthanoid cubane cluster motif
 mediated by steric modification of diketonate ligands.
;
_journal_issue 45
_journal_name_full 'Dalton transactions (Cambridge, England : 2003)'
_journal_page_first 12169
_journal_page_last 12179
_journal_paper_doi 10.1039/c1dt10580a
_journal_volume 40
_journal_year 2011
_chemical_formula_moiety 'C96 H84 Er4 N8 O36'
_chemical_formula_sum 'C96 H84 Er4 N8 O36'
_chemical_formula_weight 2594.75
_chemical_name_systematic
;
?
;
_space_group_IT_number 114
_symmetry_cell_setting tetragonal
_symmetry_space_group_name_Hall 'P -4 2n'
_symmetry_space_group_name_H-M 'P -4 21 c'
_atom_sites_solution_hydrogens geom
_atom_sites_solution_primary direct
_atom_sites_solution_secondary difmap
_audit_creation_method SHELXL-97
_cell_angle_alpha 90.00
_cell_angle_beta 90.00
_cell_angle_gamma 90.00
_cell_formula_units_Z 2
_cell_length_a 17.0831(3)
_cell_length_b 17.0831(3)
_cell_length_c 15.9784(3)
_cell_measurement_reflns_used 35542
_cell_measurement_temperature 123(2)
_cell_measurement_theta_max 27.88
_cell_measurement_theta_min 0.41
_cell_volume 4663.01(15)
_computing_cell_refinement 'DENZO-SMN (Otwinoski & Minor, 1997)'
_computing_data_collection 'Nonius Collect'
_computing_data_reduction 'DENZO-SMN (Otwinoski & Minor, 1997)'
_computing_molecular_graphics 'X-Seed / POV-Ray'
_computing_publication_material 'CIFTAB (Sheldrick, 1997)'
_computing_structure_refinement 'SHELXL-97 (Sheldrick, 1997)'
_computing_structure_solution 'SHELXS-97 (Sheldrick, 1997)'
_diffrn_ambient_temperature 123(2)
_diffrn_measured_fraction_theta_full 1.000
_diffrn_measured_fraction_theta_max 1.000
_diffrn_measurement_device_type 'Nonius Kappa CCD'
_diffrn_measurement_method 'phi and omega scans'
_diffrn_radiation_monochromator graphite
_diffrn_radiation_source 'fine-focus sealed tube'
_diffrn_radiation_type MoK\a
_diffrn_radiation_wavelength 0.71073
_diffrn_reflns_av_R_equivalents 0.0567
_diffrn_reflns_av_sigmaI/netI 0.0378
_diffrn_reflns_limit_h_max 15
_diffrn_reflns_limit_h_min -20
_diffrn_reflns_limit_k_max 20
_diffrn_reflns_limit_k_min -20
_diffrn_reflns_limit_l_max 18
_diffrn_reflns_limit_l_min -19
_diffrn_reflns_number 28596
_diffrn_reflns_theta_full 24.99
_diffrn_reflns_theta_max 24.99
_diffrn_reflns_theta_min 1.69
_diffrn_standards_number 0
_exptl_absorpt_coefficient_mu 3.658
_exptl_absorpt_correction_T_max 0.6891
_exptl_absorpt_correction_T_min 0.6099
_exptl_absorpt_correction_type multi-scan
_exptl_absorpt_process_details 'SORTAV (Blessing, 1997)'
_exptl_crystal_colour yellow
_exptl_crystal_density_diffrn 1.848
_exptl_crystal_density_method 'not measured'
_exptl_crystal_description prismatic
_exptl_crystal_F_000 2552
_exptl_crystal_size_max 0.15
_exptl_crystal_size_mid 0.12
_exptl_crystal_size_min 0.11
_refine_diff_density_max 0.676
_refine_diff_density_min -0.418
_refine_diff_density_rms 0.091
_refine_ls_abs_structure_details 'Flack H D (1983), Acta Cryst. A39, 876-881'
_refine_ls_abs_structure_Flack 0.003(12)
_refine_ls_extinction_method none
_refine_ls_goodness_of_fit_ref 1.037
_refine_ls_hydrogen_treatment mixed
_refine_ls_matrix_type full
_refine_ls_number_parameters 328
_refine_ls_number_reflns 4114
_refine_ls_number_restraints 2
_refine_ls_restrained_S_all 1.037
_refine_ls_R_factor_all 0.0463
_refine_ls_R_factor_gt 0.0270
_refine_ls_shift/su_max 0.001
_refine_ls_shift/su_mean 0.000
_refine_ls_structure_factor_coef Fsqd
_refine_ls_weighting_details 'calc w=1/[\s^2^(Fo^2^)+(0.0241P)^2^+2.5413P] where P=(Fo^2^+2Fc^2^)/3'
_refine_ls_weighting_scheme calc
_refine_ls_wR_factor_gt 0.0511
_refine_ls_wR_factor_ref 0.0564
_reflns_number_gt 3251
_reflns_number_total 4114
_reflns_threshold_expression >2sigma(I)
_cod_data_source_file c1dt10580a.txt
_cod_data_source_block c:\folders\jon153\jon153ab
_cod_database_code 7017138

loop_
_symmetry_equiv_pos_as_xyz
'x, y, z'
'y, -x, -z'
'-x, -y, z'
'-y, x, -z'
'x+1/2, -y+1/2, -z+1/2'
'-x+1/2, y+1/2, -z+1/2'
'-y+1/2, -x+1/2, z+1/2'
'y+1/2, x+1/2, z+1/2'

loop_
_atom_site_label
_atom_site_type_symbol
_atom_site_fract_x
_atom_site_fract_y
_atom_site_fract_z
_atom_site_U_iso_or_equiv
_atom_site_adp_type
_atom_site_occupancy
_atom_site_symmetry_multiplicity
_atom_site_calc_flag
_atom_site_refinement_flags
Er1 Er 0.388204(10) 0.50060(2) 0.923580(11) 0.01675(7) Uani 1 1 d .
O1 O 0.4970(3) 0.42161(16) 0.93503(17) 0.0166(6) Uani 1 1 d D
O2 O 0.3488(2) 0.3979(2) 0.8441(2) 0.0235(9) Uani 1 1 d .
O3 O 0.3958(2) 0.5480(2) 0.7921(2) 0.0222(9) Uani 1 1 d .
O4 O 0.4897(3) 0.3123(2) 0.7483(3) 0.0442(12) Uani 1 1 d D
O5 O 0.4900(3) 0.2526(3) 0.6293(3) 0.0607(14) Uani 1 1 d .
O6 O 0.26270(18) 0.4919(3) 0.9623(2) 0.0225(8) Uani 1 1 d .
O7 O 0.3546(2) 0.6274(2) 0.9574(2) 0.0262(10) Uani 1 1 d .
O8 O 0.1120(2) 0.4995(4) 0.8713(2) 0.0416(9) Uani 1 1 d .
O9 O 0.1079(3) 0.3733(3) 0.8741(3) 0.0539(13) Uani 1 1 d .
N2 N 0.1091(3) 0.4375(3) 0.9085(3) 0.0333(13) Uani 1 1 d .
N35 N 0.4573(3) 0.2740(3) 0.6938(4) 0.0356(13) Uani 1 1 d .
C1 C 0.3448(3) 0.3851(3) 0.7656(4) 0.0223(13) Uani 1 1 d .
C2 C 0.3572(3) 0.4400(3) 0.7031(4) 0.0219(14) Uani 1 1 d .
C3 C 0.3827(3) 0.5169(3) 0.7202(3) 0.0200(16) Uani 1 1 d .
C4 C 0.3972(4) 0.5587(4) 0.6398(4) 0.0336(16) Uani 1 1 d .
H4A H 0.4540 0.5619 0.6278 0.040 Uiso 1 1 calc R
H4B H 0.3752 0.6123 0.6414 0.040 Uiso 1 1 calc R
C5 C 0.3560(4) 0.5093(5) 0.5756(4) 0.0435(17) Uani 1 1 d .
H5A H 0.3028 0.5301 0.5648 0.052 Uiso 1 1 calc R
H5B H 0.3856 0.5093 0.5223 0.052 Uiso 1 1 calc R
C6 C 0.3512(4) 0.4281(4) 0.6103(4) 0.0313(15) Uani 1 1 d .
H6A H 0.3948 0.3953 0.5893 0.038 Uiso 1 1 calc R
H6B H 0.3009 0.4030 0.5952 0.038 Uiso 1 1 calc R
C7 C 0.3224(3) 0.3026(3) 0.7405(3) 0.0195(13) Uani 1 1 d .
C8 C 0.3748(3) 0.2505(3) 0.7057(4) 0.0281(14) Uani 1 1 d .
C9 C 0.3545(4) 0.1750(3) 0.6826(4) 0.0334(15) Uani 1 1 d .
H9 H 0.3923 0.1404 0.6594 0.040 Uiso 1 1 calc R
C10 C 0.2791(4) 0.1516(3) 0.6939(4) 0.0330(15) Uani 1 1 d .
H10 H 0.2642 0.0995 0.6806 0.040 Uiso 1 1 calc R
C11 C 0.2248(4) 0.2029(4) 0.7245(4) 0.0371(17) Uani 1 1 d .
H11 H 0.1717 0.1867 0.7292 0.044 Uiso 1 1 calc R
C12 C 0.2455(4) 0.2778(3) 0.7488(4) 0.0272(16) Uani 1 1 d .
H12 H 0.2071 0.3122 0.7712 0.033 Uiso 1 1 calc R
C13 C 0.2163(3) 0.5354(3) 1.0072(3) 0.0233(13) Uani 1 1 d .
C14 C 0.2279(3) 0.6138(3) 1.0210(3) 0.0214(13) Uani 1 1 d .
C15 C 0.2943(3) 0.6549(3) 0.9926(3) 0.0209(13) Uani 1 1 d .
C16 C 0.2850(3) 0.7410(3) 1.0096(4) 0.0300(17) Uani 1 1 d .
H16A H 0.2988 0.7722 0.9595 0.036 Uiso 1 1 calc R
H16B H 0.3188 0.7576 1.0567 0.036 Uiso 1 1 calc R
C17 C 0.1994(3) 0.7509(3) 1.0314(4) 0.0305(14) Uani 1 1 d .
H17A H 0.1689 0.7662 0.9813 0.037 Uiso 1 1 calc R
H17B H 0.1927 0.7916 1.0749 0.037 Uiso 1 1 calc R
C18 C 0.1725(3) 0.6711(3) 1.0640(4) 0.0279(14) Uani 1 1 d .
H18A H 0.1776 0.6680 1.1257 0.033 Uiso 1 1 calc R
H18B H 0.1175 0.6606 1.0483 0.033 Uiso 1 1 calc R
C19 C 0.1500(3) 0.4906(4) 1.0447(3) 0.0251(14) Uani 1 1 d .
C20 C 0.1039(3) 0.4387(3) 0.9993(4) 0.0264(14) Uani 1 1 d .
C21 C 0.0511(3) 0.3881(4) 1.0365(4) 0.0373(16) Uani 1 1 d .
H21 H 0.0203 0.3536 1.0034 0.045 Uiso 1 1 calc R
C22 C 0.0440(4) 0.3886(4) 1.1220(5) 0.053(2) Uani 1 1 d .
H22 H 0.0095 0.3529 1.1489 0.064 Uiso 1 1 calc R
C23 C 0.0873(4) 0.4412(4) 1.1692(5) 0.054(2) Uani 1 1 d .
H23 H 0.0810 0.4429 1.2282 0.065 Uiso 1 1 calc R
C24 C 0.1394(3) 0.4909(6) 1.1308(3) 0.0416(18) Uani 1 1 d .
H24 H 0.1689 0.5264 1.1640 0.050 Uiso 1 1 calc R
H1 H 0.505(3) 0.389(2) 0.8915(17) 0.050 Uiso 1 1 d D

loop_
_atom_site_aniso_label
_atom_site_aniso_U_11
_atom_site_aniso_U_22
_atom_site_aniso_U_33
_atom_site_aniso_U_23
_atom_site_aniso_U_13
_atom_site_aniso_U_12
Er1 0.01507(12) 0.01727(12) 0.01791(11) -0.0023(2) -0.00243(9) -0.0005(2)
O1 0.0197(16) 0.0158(15) 0.0145(16) -0.0036(12) -0.005(3) 0.001(2)
O2 0.030(2) 0.020(2) 0.020(2) -0.0017(17) 0.0000(18) -0.0057(18)
O3 0.030(2) 0.014(2) 0.023(2) 0.0006(17) -0.0032(18) -0.0021(17)
O4 0.041(3) 0.036(2) 0.056(3) -0.006(2) 0.005(3) -0.015(3)
O5 0.054(3) 0.064(3) 0.064(3) -0.017(2) 0.019(3) 0.013(3)
O6 0.0176(17) 0.022(2) 0.0280(18) -0.002(2) -0.0008(15) 0.002(2)
O7 0.026(2) 0.020(2) 0.033(2) -0.0033(18) 0.0061(19) 0.0004(17)
O8 0.056(3) 0.035(2) 0.034(2) 0.006(4) -0.0124(18) -0.016(4)
O9 0.065(4) 0.044(3) 0.053(3) -0.006(3) -0.004(3) -0.011(3)
N2 0.035(3) 0.029(3) 0.036(4) -0.001(3) -0.010(3) -0.010(2)
N35 0.041(3) 0.021(3) 0.045(4) -0.003(3) 0.004(3) 0.004(3)
C1 0.018(3) 0.024(3) 0.025(3) -0.003(3) -0.002(3) 0.001(3)
C2 0.027(3) 0.022(3) 0.017(3) -0.001(3) -0.005(3) -0.002(3)
C3 0.015(3) 0.031(5) 0.014(3) 0.002(3) 0.000(2) 0.005(3)
C4 0.049(5) 0.025(4) 0.027(4) 0.007(3) -0.002(3) 0.006(3)
C5 0.072(4) 0.040(5) 0.019(3) 0.012(5) -0.002(3) 0.004(4)
C6 0.041(4) 0.032(4) 0.021(3) -0.002(3) 0.003(3) -0.003(3)
C7 0.030(3) 0.019(3) 0.010(3) -0.001(2) -0.002(3) -0.004(3)
C8 0.036(4) 0.027(3) 0.020(3) 0.000(3) -0.006(3) -0.005(3)
C9 0.051(4) 0.025(4) 0.025(3) -0.003(3) -0.007(3) -0.001(3)
C10 0.052(4) 0.020(3) 0.027(3) -0.001(3) -0.005(3) -0.014(3)
C11 0.045(5) 0.042(4) 0.025(4) -0.001(3) -0.005(4) -0.023(4)
C12 0.036(4) 0.025(3) 0.020(4) -0.001(3) -0.006(3) -0.010(3)
C13 0.022(3) 0.033(3) 0.015(3) 0.004(3) -0.005(3) 0.001(3)
C14 0.017(3) 0.027(3) 0.020(3) -0.001(3) -0.006(3) 0.007(2)
C15 0.019(3) 0.025(3) 0.019(3) 0.002(3) -0.007(3) 0.000(2)
C16 0.034(4) 0.026(4) 0.030(4) -0.004(3) -0.001(3) 0.001(3)
C17 0.034(4) 0.028(3) 0.029(4) -0.005(3) -0.002(3) 0.013(3)
C18 0.020(3) 0.036(4) 0.027(3) -0.007(3) -0.002(3) 0.007(3)
C19 0.017(3) 0.029(4) 0.030(3) 0.007(4) -0.003(2) 0.004(3)
C20 0.021(3) 0.027(3) 0.030(4) 0.009(3) -0.007(3) 0.000(3)
C21 0.027(4) 0.037(4) 0.048(4) -0.002(3) 0.003(3) -0.010(3)
C22 0.047(5) 0.062(5) 0.052(5) 0.007(4) 0.012(4) -0.020(4)
C23 0.052(5) 0.075(6) 0.035(4) 0.014(4) 0.010(4) -0.013(4)
C24 0.038(3) 0.061(5) 0.025(3) 0.003(5) -0.001(2) -0.015(5)

loop_
_atom_type_symbol
_atom_type_description
_atom_type_scat_dispersion_real
_atom_type_scat_dispersion_imag
_atom_type_scat_source
C C 0.0033 0.0016 'International Tables Vol C Tables 4.2.6.8 and 6.1.1.4'
H H 0.0000 0.0000 'International Tables Vol C Tables 4.2.6.8 and 6.1.1.4'
N N 0.0061 0.0033 'International Tables Vol C Tables 4.2.6.8 and 6.1.1.4'
O O 0.0106 0.0060 'International Tables Vol C Tables 4.2.6.8 and 6.1.1.4'
Er Er -0.2586 4.9576 'International Tables Vol C Tables 4.2.6.8 and 6.1.1.4'

loop_
_geom_angle_atom_site_label_1
_geom_angle_atom_site_label_2
_geom_angle_atom_site_label_3
_geom_angle
_geom_angle_site_symmetry_1
_geom_angle_site_symmetry_3
O6 Er1 O3 109.68(13) . .
O6 Er1 O2 79.57(14) . .
O3 Er1 O2 76.89(13) . .
O6 Er1 O1 135.45(15) . .
O3 Er1 O1 103.74(12) . .
O2 Er1 O1 80.28(12) . .
O6 Er1 O7 76.03(15) . .
O3 Er1 O7 84.01(13) . .
O2 Er1 O7 141.64(13) . .
O1 Er1 O7 137.10(13) . .
O6 Er1 O1 88.15(10) . 2_567
O3 Er1 O1 151.97(14) . 2_567
O2 Er1 O1 128.97(15) . 2_567
O1 Er1 O1 74.67(13) . 2_567
O7 Er1 O1 79.47(16) . 2_567
O6 Er1 O1 143.80(14) . 3_665
O3 Er1 O1 79.82(11) . 3_665
O2 Er1 O1 136.13(12) . 3_665
O1 Er1 O1 69.86(11) . 3_665
O7 Er1 O1 70.23(12) . 3_665
O1 Er1 O1 73.35(13) 2_567 3_665
O6 Er1 Er1 110.77(9) . 2_567
O3 Er1 Er1 114.02(9) . 2_567
O2 Er1 Er1 159.33(9) . 2_567
O1 Er1 Er1 80.03(8) . 2_567
O7 Er1 Er1 58.92(9) . 2_567
O1 Er1 Er1 37.97(11) 2_567 2_567
O1 Er1 Er1 38.86(7) 3_665 2_567
O6 Er1 Er1 106.24(10) . 4_657
O3 Er1 Er1 141.62(9) . 4_657
O2 Er1 Er1 97.04(9) . 4_657
O1 Er1 Er1 38.48(7) . 4_657
O7 Er1 Er1 117.91(9) . 4_657
O1 Er1 Er1 39.76(11) 2_567 4_657
O1 Er1 Er1 79.21(8) 3_665 4_657
Er1 Er1 Er1 63.269(6) 2_567 4_657
O6 Er1 Er1 163.40(8) . 3_665
O3 Er1 Er1 86.80(9) . 3_665
O2 Er1 Er1 107.02(9) . 3_665
O1 Er1 Er1 35.92(10) . 3_665
O7 Er1 Er1 104.72(9) . 3_665
O1 Er1 Er1 75.83(7) 2_567 3_665
O1 Er1 Er1 34.69(9) 3_665 3_665
Er1 Er1 Er1 58.366(3) 2_567 3_665
Er1 Er1 Er1 58.366(3) 4_657 3_665
Er1 O1 Er1 103.55(15) . 4_657
Er1 O1 Er1 109.40(11) . 3_665
Er1 O1 Er1 101.38(15) 4_657 3_665
Er1 O1 H1 115(3) . .
Er1 O1 H1 127(3) 4_657 .
Er1 O1 H1 99(4) 3_665 .
C1 O2 Er1 134.4(3) . .
C3 O3 Er1 132.4(3) . .
C13 O6 Er1 134.3(4) . .
C15 O7 Er1 131.0(3) . .
O8 N2 O9 124.0(5) . .
O8 N2 C20 118.6(5) . .
O9 N2 C20 117.3(5) . .
O4 N35 O5 123.5(6) . .
O4 N35 C8 119.1(5) . .
O5 N35 C8 117.4(6) . .
O2 C1 C2 125.8(5) . .
O2 C1 C7 115.7(5) . .
C2 C1 C7 118.5(5) . .
C1 C2 C3 122.5(5) . .
C1 C2 C6 127.6(5) . .
C3 C2 C6 109.8(5) . .
O3 C3 C2 127.7(5) . .
O3 C3 C4 122.9(5) . .
C2 C3 C4 109.3(5) . .
C3 C4 C5 103.9(5) . .
C3 C4 H4A 111.0 . .
C5 C4 H4A 111.0 . .
C3 C4 H4B 111.0 . .
C5 C4 H4B 111.0 . .
H4A C4 H4B 109.0 . .
C6 C5 C4 107.1(5) . .
C6 C5 H5A 110.3 . .
C4 C5 H5A 110.3 . .
C6 C5 H5B 110.3 . .
C4 C5 H5B 110.3 . .
H5A C5 H5B 108.6 . .
C5 C6 C2 103.7(5) . .
C5 C6 H6A 111.0 . .
C2 C6 H6A 111.0 . .
C5 C6 H6B 111.0 . .
C2 C6 H6B 111.0 . .
H6A C6 H6B 109.0 . .
C8 C7 C12 117.2(5) . .
C8 C7 C1 122.9(5) . .
C12 C7 C1 119.8(5) . .
C7 C8 C9 123.1(6) . .
C7 C8 N35 119.7(5) . .
C9 C8 N35 117.2(5) . .
C10 C9 C8 118.3(6) . .
C10 C9 H9 120.9 . .
C8 C9 H9 120.9 . .
C9 C10 C11 120.2(6) . .
C9 C10 H10 119.9 . .
C11 C10 H10 119.9 . .
C10 C11 C12 121.3(6) . .
C10 C11 H11 119.4 . .
C12 C11 H11 119.4 . .
C11 C12 C7 119.8(6) . .
C11 C12 H12 120.1 . .
C7 C12 H12 120.1 . .
O6 C13 C14 123.9(5) . .
O6 C13 C19 113.0(5) . .
C14 C13 C19 123.0(5) . .
C13 C14 C15 123.4(5) . .
C13 C14 C18 127.6(5) . .
C15 C14 C18 109.0(5) . .
O7 C15 C14 127.9(5) . .
O7 C15 C16 122.0(5) . .
C14 C15 C16 110.1(5) . .
C15 C16 C17 104.6(4) . .
C15 C16 H16A 110.8 . .
C17 C16 H16A 110.8 . .
C15 C16 H16B 110.8 . .
C17 C16 H16B 110.8 . .
H16A C16 H16B 108.9 . .
C16 C17 C18 105.6(5) . .
C16 C17 H17A 110.6 . .
C18 C17 H17A 110.6 . .
C16 C17 H17B 110.6 . .
C18 C17 H17B 110.6 . .
H17A C17 H17B 108.7 . .
C14 C18 C17 103.4(5) . .
C14 C18 H18A 111.1 . .
C17 C18 H18A 111.1 . .
C14 C18 H18B 111.1 . .
C17 C18 H18B 111.1 . .
H18A C18 H18B 109.0 . .
C24 C19 C20 116.5(6) . .
C24 C19 C13 119.6(6) . .
C20 C19 C13 123.2(5) . .
C21 C20 C19 122.9(6) . .
C21 C20 N2 117.4(5) . .
C19 C20 N2 119.7(5) . .
C22 C21 C20 118.8(6) . .
C22 C21 H21 120.6 . .
C20 C21 H21 120.6 . .
C21 C22 C23 119.9(7) . .
C21 C22 H22 120.1 . .
C23 C22 H22 120.1 . .
C24 C23 C22 120.2(7) . .
C24 C23 H23 119.9 . .
C22 C23 H23 119.9 . .
C23 C24 C19 121.6(7) . .
C23 C24 H24 119.2 . .
C19 C24 H24 119.2 . .

loop_
_geom_bond_atom_site_label_1
_geom_bond_atom_site_label_2
_geom_bond_distance
_geom_bond_site_symmetry_2
Er1 O6 2.236(3) .
Er1 O3 2.255(4) .
Er1 O2 2.269(4) .
Er1 O1 2.305(4) .
Er1 O7 2.306(4) .
Er1 O1 2.330(3) 2_567
Er1 O1 2.375(5) 3_665
Er1 Er1 3.6413(3) 2_567
Er1 Er1 3.6413(3) 4_657
Er1 Er1 3.8197(4) 3_665
O1 Er1 2.330(3) 4_657
O1 Er1 2.375(5) 3_665
O1 H1 0.898(10) .
O2 C1 1.275(6) .
O3 C3 1.285(6) .
O4 N35 1.221(6) .
O5 N35 1.229(6) .
O6 C13 1.302(6) .
O7 C15 1.263(6) .
O8 N2 1.215(7) .
O9 N2 1.227(6) .
N2 C20 1.453(7) .
N35 C8 1.478(7) .
C1 C2 1.385(8) .
C1 C7 1.514(7) .
C2 C3 1.411(8) .
C2 C6 1.501(8) .
C3 C4 1.491(8) .
C4 C5 1.504(9) .
C4 H4A 0.9900 .
C4 H4B 0.9900 .
C5 C6 1.496(9) .
C5 H5A 0.9900 .
C5 H5B 0.9900 .
C6 H6A 0.9900 .
C6 H6B 0.9900 .
C7 C8 1.379(7) .
C7 C12 1.388(8) .
C8 C9 1.387(8) .
C9 C10 1.361(8) .
C9 H9 0.9500 .
C10 C11 1.366(9) .
C10 H10 0.9500 .
C11 C12 1.384(8) .
C11 H11 0.9500 .
C12 H12 0.9500 .
C13 C14 1.372(7) .
C13 C19 1.494(8) .
C14 C15 1.410(8) .
C14 C18 1.524(7) .
C15 C16 1.504(7) .
C16 C17 1.513(7) .
C16 H16A 0.9900 .
C16 H16B 0.9900 .
C17 C18 1.530(8) .
C17 H17A 0.9900 .
C17 H17B 0.9900 .
C18 H18A 0.9900 .
C18 H18B 0.9900 .
C19 C24 1.387(7) .
C19 C20 1.390(8) .
C20 C21 1.383(8) .
C21 C22 1.372(9) .
C21 H21 0.9500 .
C22 C23 1.387(10) .
C22 H22 0.9500 .
C23 C24 1.374(9) .
C23 H23 0.9500 .
C24 H24 0.9500 .

loop_
_geom_hbond_atom_site_label_D
_geom_hbond_atom_site_label_H
_geom_hbond_atom_site_label_A
_geom_hbond_distance_DH
_geom_hbond_distance_HA
_geom_hbond_distance_DA
_geom_hbond_angle_DHA
O1 H1 O4 0.898(10) 2.653(10) 3.522(5) 163(4)
